data_7038990
loop_
_publ_author_name
'Liu, Ya-Hong'
'Li, Ang'
'Shao, Jia'
'Xie, Cheng-Zhi'
'Song, Xue-Qing'
'Bao, Wei-Guo'
'Xu, Jing-Yuan'

_publ_section_title
;
 Four Cu(ii) complexes based on antitumor chelators: synthesis, structure,
 DNA binding/damage, HSA interaction and enhanced cytotoxicity.
;
_journal_issue 19
_journal_name_full 'Dalton transactions (Cambridge, England : 2003)'
_journal_page_first 8036
_journal_page_last 8049
_journal_paper_doi 10.1039/c6dt00451b
_journal_volume 45
_journal_year 2016
_chemical_formula_sum 'C13 H11 Cl Cu N4 S'
_chemical_formula_weight 354.31
_chemical_name_systematic
; 
 ? 
;
_space_group_IT_number 15
_symmetry_cell_setting monoclinic
_symmetry_space_group_name_Hall '-C 2yc'
_symmetry_space_group_name_H-M 'C 1 2/c 1'
_atom_sites_solution_hydrogens geom
_atom_sites_solution_primary direct
_atom_sites_solution_secondary difmap
_audit_creation_method SHELXL-97
_audit_update_record
;
2015-06-14 deposited with the CCDC.
2016-04-13 downloaded from the CCDC.
;
_cell_angle_alpha 90.00
_cell_angle_beta 108.09(3)
_cell_angle_gamma 90.00
_cell_formula_units_Z 8
_cell_length_a 11.006(2)
_cell_length_b 21.944(4)
_cell_length_c 11.945(2)
_cell_measurement_temperature 293(2)
_cell_volume 2742.3(10)
_computing_cell_refinement 'Bruker XSCANS'
_computing_data_collection 'Bruker XSCANS'
_computing_data_reduction 'Bruker SHELXTL'
_computing_molecular_graphics 'Bruker SHELXTL'
_computing_publication_material 'Bruker SHELXTL'
_computing_structure_refinement 'SHELXL-97 (Sheldrick, 1997)'
_computing_structure_solution 'SHELXS-97 (Sheldrick, 1990)'
_diffrn_ambient_temperature 293(2)
_diffrn_measured_fraction_theta_full 0.971
_diffrn_measured_fraction_theta_max 0.971
_diffrn_measurement_device_type 'Bruker P4'
_diffrn_measurement_method '\w scans'
_diffrn_radiation_monochromator graphite
_diffrn_radiation_source 'fine-focus sealed tube'
_diffrn_radiation_type MoK\a
_diffrn_radiation_wavelength 0.71073
_diffrn_reflns_av_R_equivalents 0.0525
_diffrn_reflns_av_sigmaI/netI 0.0503
_diffrn_reflns_limit_h_max 14
_diffrn_reflns_limit_h_min -14
_diffrn_reflns_limit_k_max 28
_diffrn_reflns_limit_k_min -28
_diffrn_reflns_limit_l_max 14
_diffrn_reflns_limit_l_min -15
_diffrn_reflns_number 12252
_diffrn_reflns_theta_full 27.85
_diffrn_reflns_theta_max 27.85
_diffrn_reflns_theta_min 2.16
_exptl_absorpt_coefficient_mu 1.933
_exptl_absorpt_correction_T_max 0.8012
_exptl_absorpt_correction_T_min 0.6985
_exptl_absorpt_correction_type none
_exptl_crystal_density_diffrn 1.716
_exptl_crystal_density_method 'not measured'
_exptl_crystal_F_000 1432
_exptl_crystal_size_max 0.20
_exptl_crystal_size_mid 0.15
_exptl_crystal_size_min 0.12
_refine_diff_density_max 0.558
_refine_diff_density_min -0.728
_refine_diff_density_rms 0.094
_refine_ls_extinction_coef 0.0035(4)
_refine_ls_extinction_expression Fc^*^=kFc[1+0.001xFc^2^\l^3^/sin(2\q)]^-1/4^
_refine_ls_extinction_method SHELXL
_refine_ls_goodness_of_fit_ref 0.741
_refine_ls_hydrogen_treatment mixed
_refine_ls_matrix_type full
_refine_ls_number_parameters 182
_refine_ls_number_reflns 3173
_refine_ls_number_restraints 0
_refine_ls_restrained_S_all 0.741
_refine_ls_R_factor_all 0.0415
_refine_ls_R_factor_gt 0.0340
_refine_ls_shift/su_max 0.041
_refine_ls_shift/su_mean 0.005
_refine_ls_structure_factor_coef Fsqd
_refine_ls_weighting_details 'calc w=1/[\s^2^(Fo^2^)+(0.0891P)^2^+2.2134P] where P=(Fo^2^+2Fc^2^)/3'
_refine_ls_weighting_scheme calc
_refine_ls_wR_factor_gt 0.0918
_refine_ls_wR_factor_ref 0.0972
_reflns_number_gt 2560
_reflns_number_total 3173
_reflns_threshold_expression >2sigma(I)
_cod_data_source_file c6dt00451b2.cif
_cod_data_source_block 1
_cod_depositor_comments
;
The following automatic conversions were performed:

'_symmetry_cell_setting' value 'Monoclinic' changed to 'monoclinic'
according to
/usr/data/users/saulius/crontab/automatic-downloads/rss-feeds/RSC/lib/dictionaries/cif_core.dic
dictionary named 'cif_core.dic' version 2.4.2 from 2011-04-26.

Automatic conversion script
Id: cif_fix_values 4268 2015-11-12 08:31:59Z antanas 

 Adding full bibliography for 7038988--7038991.cif.
;
_cod_original_cell_volume 2742.1(10)
_cod_original_sg_symbol_H-M C2/c
_cod_database_code 7038990

loop_
_symmetry_equiv_pos_as_xyz
'x, y, z'
'-x, y, -z+1/2'
'x+1/2, y+1/2, z'
'-x+1/2, y+1/2, -z+1/2'
'-x, -y, -z'
'x, -y, z-1/2'
'-x+1/2, -y+1/2, -z'
'x+1/2, -y+1/2, z-1/2'

loop_
_atom_site_label
_atom_site_type_symbol
_atom_site_fract_x
_atom_site_fract_y
_atom_site_fract_z
_atom_site_U_iso_or_equiv
_atom_site_adp_type
_atom_site_occupancy
_atom_site_symmetry_multiplicity
_atom_site_calc_flag
_atom_site_refinement_flags
Cu1 Cu 0.38508(2) 0.201450(11) 0.08213(2) 0.01487(13) Uani 1 1 d .
Cl1 Cl 0.39102(5) 0.30305(2) 0.06120(5) 0.01913(15) Uani 1 1 d .
S1 S 0.48699(6) 0.17748(2) -0.04699(5) 0.02025(16) Uani 1 1 d .
N4 N 0.37752(16) 0.11206(8) 0.10343(16) 0.0139(4) Uani 1 1 d .
N2 N 0.43128(17) 0.07110(8) 0.04591(16) 0.0152(4) Uani 1 1 d .
N3 N 0.30685(19) 0.19950(8) 0.21239(18) 0.0163(4) Uani 1 1 d .
C2 C 0.3057(2) 0.09379(9) 0.16431(19) 0.0144(4) Uani 1 1 d .
C12 C 0.2215(2) -0.06164(10) 0.2581(2) 0.0218(5) Uani 1 1 d .
H12A H 0.2359 -0.0850 0.3260 0.026 Uiso 1 1 calc R
C9 C 0.1805(2) 0.00717(10) 0.05448(19) 0.0165(4) Uani 1 1 d .
H9A H 0.1673 0.0298 -0.0140 0.020 Uiso 1 1 calc R
C8 C 0.25615(19) 0.03097(9) 0.16305(19) 0.0141(4) Uani 1 1 d .
N1 N 0.55317(18) 0.06471(8) -0.07697(17) 0.0206(4) Uani 1 1 d .
H1A H 0.5552 0.0258 -0.0678 0.025 Uiso 1 1 calc R
H1B H 0.5920 0.0813 -0.1215 0.025 Uiso 1 1 calc R
C5 C 0.1999(2) 0.24152(11) 0.3399(2) 0.0235(5) Uani 1 1 d .
H5A H 0.1802 0.2755 0.3774 0.028 Uiso 1 1 calc R
C1 C 0.4896(2) 0.09945(9) -0.02196(19) 0.0153(4) Uani 1 1 d .
C13 C 0.2764(2) -0.00392(10) 0.2646(2) 0.0187(5) Uani 1 1 d .
H13A H 0.3265 0.0113 0.3369 0.022 Uiso 1 1 calc R
C3 C 0.2645(2) 0.14322(9) 0.22945(19) 0.0150(4) Uani 1 1 d .
C6 C 0.1550(2) 0.18459(11) 0.3570(2) 0.0242(5) Uani 1 1 d .
H6A H 0.1037 0.1797 0.4053 0.029 Uiso 1 1 calc R
C7 C 0.1881(2) 0.13462(10) 0.3004(2) 0.0203(5) Uani 1 1 d .
H7A H 0.1589 0.0959 0.3104 0.024 Uiso 1 1 calc R
C10 C 0.1254(2) -0.05006(10) 0.0493(2) 0.0194(5) Uani 1 1 d .
H10A H 0.0748 -0.0655 -0.0226 0.023 Uiso 1 1 calc R
C11 C 0.1454(2) -0.08433(10) 0.1507(2) 0.0221(5) Uani 1 1 d .
H11A H 0.1079 -0.1226 0.1468 0.027 Uiso 1 1 calc R
C4 C 0.2747(2) 0.24727(10) 0.2664(2) 0.0203(5) Uani 1 1 d .
H4A H 0.3035 0.2858 0.2541 0.024 Uiso 1 1 calc R

loop_
_atom_site_aniso_label
_atom_site_aniso_U_11
_atom_site_aniso_U_22
_atom_site_aniso_U_33
_atom_site_aniso_U_23
_atom_site_aniso_U_13
_atom_site_aniso_U_12
Cu1 0.01760(18) 0.00903(17) 0.01950(19) 0.00036(9) 0.00798(12) 0.00034(9)
Cl1 0.0208(3) 0.0099(3) 0.0247(3) 0.00024(19) 0.0043(2) -0.00240(18)
S1 0.0237(3) 0.0135(3) 0.0293(3) 0.0036(2) 0.0165(2) 0.0015(2)
N4 0.0150(9) 0.0105(8) 0.0168(9) 0.0005(7) 0.0058(7) 0.0012(6)
N2 0.0178(9) 0.0106(8) 0.0197(9) -0.0013(7) 0.0095(8) 0.0027(7)
N3 0.0177(9) 0.0130(9) 0.0185(10) -0.0008(7) 0.0063(8) 0.0022(7)
C2 0.0149(10) 0.0123(9) 0.0154(10) 0.0002(8) 0.0038(8) 0.0013(8)
C12 0.0254(12) 0.0153(10) 0.0246(12) 0.0060(9) 0.0077(10) 0.0002(9)
C9 0.0168(10) 0.0166(10) 0.0170(11) -0.0001(8) 0.0067(9) 0.0025(8)
C8 0.0125(9) 0.0114(9) 0.0198(11) -0.0002(8) 0.0070(8) 0.0021(7)
N1 0.0243(10) 0.0159(9) 0.0277(11) 0.0020(8) 0.0169(9) 0.0027(8)
C5 0.0270(12) 0.0196(11) 0.0244(12) -0.0049(9) 0.0090(10) 0.0065(9)
C1 0.0129(9) 0.0149(10) 0.0189(11) -0.0010(8) 0.0059(8) 0.0005(8)
C13 0.0210(11) 0.0159(10) 0.0180(11) 0.0007(8) 0.0044(9) -0.0010(8)
C3 0.0156(10) 0.0135(9) 0.0152(10) 0.0005(8) 0.0039(8) 0.0020(8)
C6 0.0272(12) 0.0271(12) 0.0218(12) 0.0009(10) 0.0125(10) 0.0050(10)
C7 0.0226(11) 0.0192(11) 0.0220(12) 0.0017(9) 0.0110(10) 0.0020(9)
C10 0.0145(10) 0.0187(10) 0.0231(11) -0.0075(9) 0.0032(9) 0.0002(8)
C11 0.0183(11) 0.0130(10) 0.0345(13) -0.0010(9) 0.0073(10) -0.0031(8)
C4 0.0231(12) 0.0146(10) 0.0224(12) -0.0032(8) 0.0059(10) 0.0031(8)

loop_
_atom_type_symbol
_atom_type_description
_atom_type_scat_dispersion_real
_atom_type_scat_dispersion_imag
_atom_type_scat_source
C C 0.0033 0.0016 'International Tables Vol C Tables 4.2.6.8 and 6.1.1.4'
H H 0.0000 0.0000 'International Tables Vol C Tables 4.2.6.8 and 6.1.1.4'
N N 0.0061 0.0033 'International Tables Vol C Tables 4.2.6.8 and 6.1.1.4'
S S 0.1246 0.1234 'International Tables Vol C Tables 4.2.6.8 and 6.1.1.4'
Cl Cl 0.1484 0.1585 'International Tables Vol C Tables 4.2.6.8 and 6.1.1.4'
Cu Cu 0.3201 1.2651 'International Tables Vol C Tables 4.2.6.8 and 6.1.1.4'

loop_
_geom_angle_atom_site_label_1
_geom_angle_atom_site_label_2
_geom_angle_atom_site_label_3
_geom_angle
N4 Cu1 N3 80.42(7)
N4 Cu1 S1 84.59(6)
N3 Cu1 S1 164.27(5)
N4 Cu1 Cl1 178.59(6)
N3 Cu1 Cl1 98.18(5)
S1 Cu1 Cl1 96.82(2)
C1 S1 Cu1 95.63(8)
C2 N4 N2 120.84(18)
C2 N4 Cu1 115.87(14)
N2 N4 Cu1 122.81(14)
C1 N2 N4 111.25(17)
C4 N3 C3 119.1(2)
C4 N3 Cu1 127.03(16)
C3 N3 Cu1 112.79(15)
N4 C2 C8 124.80(19)
N4 C2 C3 114.07(18)
C8 C2 C3 120.88(19)
C11 C12 C13 120.2(2)
C11 C12 H12A 119.9
C13 C12 H12A 119.9
C10 C9 C8 120.2(2)
C10 C9 H9A 119.9
C8 C9 H9A 119.9
C13 C8 C9 119.2(2)
C13 C8 C2 122.96(19)
C9 C8 C2 117.77(19)
C1 N1 H1A 120.0
C1 N1 H1B 120.0
H1A N1 H1B 120.0
C4 C5 C6 119.1(2)
C4 C5 H5A 120.4
C6 C5 H5A 120.4
N2 C1 N1 117.17(19)
N2 C1 S1 125.40(17)
N1 C1 S1 117.41(17)
C8 C13 C12 120.1(2)
C8 C13 H13A 120.0
C12 C13 H13A 120.0
N3 C3 C7 121.3(2)
N3 C3 C2 114.2(2)
C7 C3 C2 124.43(19)
C5 C6 C7 118.7(2)
C5 C6 H6A 120.7
C7 C6 H6A 120.7
C3 C7 C6 119.4(2)
C3 C7 H7A 120.3
C6 C7 H7A 120.3
C11 C10 C9 120.3(2)
C11 C10 H10A 119.9
C9 C10 H10A 119.9
C10 C11 C12 120.0(2)
C10 C11 H11A 120.0
C12 C11 H11A 120.0
N3 C4 C5 122.3(2)
N3 C4 H4A 118.8
C5 C4 H4A 118.8

loop_
_geom_bond_atom_site_label_1
_geom_bond_atom_site_label_2
_geom_bond_distance
Cu1 N4 1.9831(18)
Cu1 N3 1.999(2)
Cu1 S1 2.2333(8)
Cu1 Cl1 2.2466(7)
S1 C1 1.737(2)
N4 C2 1.292(3)
N4 N2 1.372(2)
N2 C1 1.334(3)
N3 C4 1.335(3)
N3 C3 1.357(3)
C2 C8 1.481(3)
C2 C3 1.486(3)
C12 C11 1.389(3)
C12 C13 1.395(3)
C12 H12A 0.9300
C9 C10 1.387(3)
C9 C8 1.406(3)
C9 H9A 0.9300
C8 C13 1.393(3)
N1 C1 1.337(3)
N1 H1A 0.8600
N1 H1B 0.8600
C5 C4 1.383(4)
C5 C6 1.382(3)
C5 H5A 0.9300
C13 H13A 0.9300
C3 C7 1.380(3)
C6 C7 1.395(3)
C6 H6A 0.9300
C7 H7A 0.9300
C10 C11 1.383(3)
C10 H10A 0.9300
C11 H11A 0.9300
C4 H4A 0.9300
